data_7705290
loop_
_publ_author_name
'Qu, Di'
'Liu, Xiaoting'
'Duan, Fengxue'
'Xue, Rong'
'Li, Bao'
'Wu, Lixin'

_publ_section_title
;
 {VMo<sub>9</sub>O<sub>31</sub>[RC(CH<sub>2</sub>O)<sub>3</sub>]}<sup>6-</sup>:
 the first class of triol ligand covalently-decorated Keggin-type
 polyoxomolybdates.
;
_journal_issue 37
_journal_name_full 'Dalton transactions (Cambridge, England : 2003)'
_journal_page_first 12950
_journal_page_last 12954
_journal_paper_doi 10.1039/d0dt02506b
_journal_volume 49
_journal_year 2020
_chemical_formula_moiety 'C6 H11 Mo9 O34 V, 9(H2 O), 6(N H4)'
_chemical_formula_sum 'C6 H53 Mo9 N6 O43 V'
_chemical_formula_weight 1811.94
_space_group_crystal_system triclinic
_space_group_IT_number 2
_space_group_name_Hall '-P 1'
_space_group_name_H-M_alt 'P -1'
_atom_sites_solution_hydrogens mixed
_audit_creation_method SHELXL-2014/7
_audit_update_record
;
2020-08-06 deposited with the CCDC.	2020-08-27 downloaded from the CCDC.
;
_cell_angle_alpha 95.231(2)
_cell_angle_beta 102.317(2)
_cell_angle_gamma 97.400(2)
_cell_formula_units_Z 2
_cell_length_a 10.4969(6)
_cell_length_b 10.5584(5)
_cell_length_c 21.9105(13)
_cell_measurement_reflns_used 9127
_cell_measurement_temperature 293(2)
_cell_measurement_theta_max 27.47
_cell_measurement_theta_min 2.91
_cell_volume 2335.0(2)
_computing_cell_refinement 'Bruker D8 Venture'
_computing_data_collection 'Bruker D8 Venture'
_computing_data_reduction 'Bruker D8 Venture'
_computing_molecular_graphics 'Bruker SHELXTL'
_computing_publication_material 'Bruker SHELXTL'
_computing_structure_refinement 'SHELXL-2014/7 (Sheldrick, 2014)'
_computing_structure_solution 'SHELXS-2014/7 (Sheldrick, 2014)'
_diffrn_ambient_temperature 293(2)
_diffrn_measured_fraction_theta_full 0.996
_diffrn_measured_fraction_theta_max 0.996
_diffrn_measurement_device_type 'D8 VENTURE PHOTON II'
_diffrn_measurement_method 'phi and omega scans'
_diffrn_radiation_type MoK\a
_diffrn_radiation_wavelength 0.71073
_diffrn_reflns_av_R_equivalents 0.0265
_diffrn_reflns_av_unetI/netI 0.0165
_diffrn_reflns_Laue_measured_fraction_full 0.996
_diffrn_reflns_Laue_measured_fraction_max 0.996
_diffrn_reflns_limit_h_max 13
_diffrn_reflns_limit_h_min -13
_diffrn_reflns_limit_k_max 13
_diffrn_reflns_limit_k_min -13
_diffrn_reflns_limit_l_max 28
_diffrn_reflns_limit_l_min -28
_diffrn_reflns_number 73589
_diffrn_reflns_point_group_measured_fraction_full 0.996
_diffrn_reflns_point_group_measured_fraction_max 0.996
_diffrn_reflns_theta_full 25.242
_diffrn_reflns_theta_max 27.478
_diffrn_reflns_theta_min 2.876
_diffrn_source 'fine-focus sealed tube'
_exptl_absorpt_coefficient_mu 2.640
_exptl_absorpt_correction_T_max 0.778
_exptl_absorpt_correction_T_min 0.725
_exptl_absorpt_correction_type multi-scan
_exptl_absorpt_process_details 'SADABS; Bruker, 2014'
_exptl_crystal_colour light-yellow
_exptl_crystal_density_diffrn 2.577
_exptl_crystal_description block
_exptl_crystal_F_000 1752
_exptl_crystal_size_max 0.130
_exptl_crystal_size_mid 0.110
_exptl_crystal_size_min 0.100
_refine_diff_density_max 1.196
_refine_diff_density_min -1.365
_refine_diff_density_rms 0.144
_refine_ls_extinction_method none
_refine_ls_goodness_of_fit_ref 1.116
_refine_ls_hydrogen_treatment constr
_refine_ls_matrix_type full
_refine_ls_number_parameters 582
_refine_ls_number_reflns 10651
_refine_ls_number_restraints 0
_refine_ls_restrained_S_all 1.116
_refine_ls_R_factor_all 0.0343
_refine_ls_R_factor_gt 0.0322
_refine_ls_shift/su_max 0.003
_refine_ls_shift/su_mean 0.000
_refine_ls_structure_factor_coef Fsqd
_refine_ls_weighting_details 'w=1/[\s^2^(Fo^2^)+(0.0185P)^2^+18.2250P] where P=(Fo^2^+2Fc^2^)/3'
_refine_ls_weighting_scheme calc
_refine_ls_wR_factor_gt 0.0830
_refine_ls_wR_factor_ref 0.0842
_reflns_Friedel_coverage 0.000
_reflns_number_gt 10060
_reflns_number_total 10651
_reflns_threshold_expression 'I > 2\s(I)'
_cod_data_source_file d0dt02506b2.cif
_cod_data_source_block 0711-2
_cod_depositor_comments 'Adding full bibliography for 7705288--7705290.cif.'
_cod_database_code 7705290
_shelx_shelxl_version_number 2014/7
_shelx_space_group_comment
;
The symmetry employed for this shelxl refinement is uniquely defined
by the following loop, which should always be used as a source of
symmetry information in preference to the above space-group names.
They are only intended as comments.
;
_shelx_estimated_absorpt_t_min 0.725
_shelx_estimated_absorpt_t_max 0.778

loop_
_space_group_symop_operation_xyz
'x, y, z'
'-x, -y, -z'

loop_
_atom_site_label
_atom_site_type_symbol
_atom_site_fract_x
_atom_site_fract_y
_atom_site_fract_z
_atom_site_U_iso_or_equiv
_atom_site_adp_type
_atom_site_occupancy
_atom_site_site_symmetry_order
_atom_site_calc_flag
_atom_site_refinement_flags_posn
_atom_site_refinement_flags_adp
_atom_site_refinement_flags_occupancy
_atom_site_disorder_assembly
_atom_site_disorder_group
C1 C 0.9292(4) 0.1141(5) 0.3227(2) 0.0224(9) Uani 1 1 d . . . . .
H1A H 1.0041 0.1696 0.3503 0.027 Uiso 1 1 calc R U . . .
H1B H 0.9625 0.0607 0.2931 0.027 Uiso 1 1 calc R U . . .
C2 C 0.8134(5) 0.1079(5) 0.4121(2) 0.0235(9) Uani 1 1 d . . . . .
H2A H 0.7735 0.0508 0.4374 0.028 Uiso 1 1 calc R U . . .
H2B H 0.8890 0.1625 0.4397 0.028 Uiso 1 1 calc R U . . .
C3 C 0.7445(5) -0.0645(4) 0.3203(2) 0.0234(9) Uani 1 1 d . . . . .
H3A H 0.7772 -0.1178 0.2904 0.028 Uiso 1 1 calc R U . . .
H3B H 0.7056 -0.1207 0.3463 0.028 Uiso 1 1 calc R U . . .
C4 C 0.8600(5) 0.0278(4) 0.3620(2) 0.0224(9) Uani 1 1 d . . . . .
C5 C 0.9573(5) -0.0588(5) 0.3933(3) 0.0344(12) Uani 1 1 d . . . . .
H5A H 0.9158 -0.1061 0.4217 0.041 Uiso 1 1 calc R U . . .
H5B H 0.9695 -0.1214 0.3606 0.041 Uiso 1 1 calc R U . . .
C6 C 1.0913(7) 0.0069(7) 0.4295(4) 0.0543(18) Uani 1 1 d . . . . .
H6A H 1.1401 0.0420 0.4010 0.081 Uiso 1 1 calc R U . . .
H6B H 1.1378 -0.0544 0.4512 0.081 Uiso 1 1 calc R U . . .
H6C H 1.0815 0.0750 0.4595 0.081 Uiso 1 1 calc R U . . .
Mo1 Mo 0.30273(4) 0.34981(4) 0.35610(2) 0.02183(9) Uani 1 1 d . . . . .
Mo2 Mo 0.54919(4) 0.59057(4) 0.35737(2) 0.02113(9) Uani 1 1 d . . . . .
Mo3 Mo 0.72703(4) 0.59235(4) 0.22363(2) 0.02261(9) Uani 1 1 d . . . . .
Mo4 Mo 0.63269(4) 0.35591(4) 0.10205(2) 0.02610(9) Uani 1 1 d . . . . .
Mo5 Mo 0.35620(4) 0.08458(4) 0.09935(2) 0.02629(9) Uani 1 1 d . . . . .
Mo6 Mo 0.20085(4) 0.08063(4) 0.21927(2) 0.02323(9) Uani 1 1 d . . . . .
Mo7 Mo 0.78387(4) 0.34886(3) 0.34132(2) 0.01708(8) Uani 1 1 d . . . . .
Mo8 Mo 0.68924(4) 0.10053(4) 0.21139(2) 0.01834(8) Uani 1 1 d . . . . .
Mo9 Mo 0.52445(4) 0.09683(4) 0.33795(2) 0.01767(8) Uani 1 1 d . . . . .
N1 N 0.4168(6) 0.7913(5) 0.2091(3) 0.0471(13) Uani 1 1 d . . . . .
H1C H 0.3589 0.7989 0.1740 0.057 Uiso 1 1 d R U . . .
H1D H 0.3787 0.7384 0.2316 0.057 Uiso 1 1 d R U . . .
H1E H 0.4444 0.8683 0.2316 0.057 Uiso 1 1 d R U . . .
H1F H 0.4870 0.7590 0.1990 0.057 Uiso 1 1 d R U . . .
N2 N 0.0010(5) 0.3720(6) 0.2142(3) 0.0480(13) Uani 1 1 d . . . . .
H2C H 0.0388 0.3836 0.1821 0.058 Uiso 1 1 d R U . . .
H2D H -0.0309 0.2891 0.2123 0.058 Uiso 1 1 d R U . . .
H2E H -0.0644 0.4184 0.2123 0.058 Uiso 1 1 d R U . . .
H2F H 0.0619 0.3973 0.2511 0.058 Uiso 1 1 d R U . . .
N3 N 0.5414(7) 0.8629(6) 0.5014(3) 0.0603(18) Uani 1 1 d . . . . .
H3C H 0.4851 0.9043 0.4774 0.072 Uiso 1 1 d R U . . .
H3D H 0.4995 0.8179 0.5256 0.072 Uiso 1 1 d R U . . .
H3E H 0.6068 0.9197 0.5256 0.072 Uiso 1 1 d R U . . .
H3F H 0.5750 0.8087 0.4764 0.072 Uiso 1 1 d R U . . .
N4 N 0.7281(9) 0.6452(8) 0.0198(4) 0.092(3) Uani 1 1 d . . . . .
H4A H 0.7469 0.6690 -0.0156 0.111 Uiso 1 1 d R U . . .
H4B H 0.7336 0.5620 0.0210 0.111 Uiso 1 1 d R U . . .
H4C H 0.6466 0.6585 0.0210 0.111 Uiso 1 1 d R U . . .
H4D H 0.7864 0.6922 0.0535 0.111 Uiso 1 1 d R U . . .
N5 N 0.8433(7) 0.0629(8) 0.0649(3) 0.076(2) Uani 1 1 d . . . . .
H5C H 0.7840 0.0165 0.0328 0.091 Uiso 1 1 d R U . . .
H5D H 0.8394 0.1462 0.0628 0.091 Uiso 1 1 d R U . . .
H5E H 0.9236 0.0471 0.0628 0.091 Uiso 1 1 d R U . . .
H5F H 0.8256 0.0413 0.1018 0.091 Uiso 1 1 d R U . . .
N6 N 0.0921(9) 0.6347(7) 0.4138(6) 0.122(5) Uani 1 1 d . . . . .
H6D H 0.0374 0.6790 0.3907 0.147 Uiso 1 1 d R U . . .
H6E H 0.0494 0.5904 0.4380 0.147 Uiso 1 1 d R U . . .
H6F H 0.1598 0.6888 0.4380 0.147 Uiso 1 1 d R U . . .
H6G H 0.1224 0.5793 0.3880 0.147 Uiso 1 1 d R U . . .
O1 O 0.1931(4) 0.4518(4) 0.3303(2) 0.0364(9) Uani 1 1 d . . . . .
O2 O 0.2514(4) 0.2947(4) 0.41899(18) 0.0364(9) Uani 1 1 d . . . . .
O3 O 0.2313(3) 0.2119(3) 0.28890(16) 0.0263(7) Uani 1 1 d . . . . .
O4 O 0.4607(3) 0.2260(3) 0.37198(16) 0.0231(7) Uani 1 1 d . . . . .
O5 O 0.4272(3) 0.4187(3) 0.28698(15) 0.0205(6) Uani 1 1 d . . . . .
O6 O 0.4471(3) 0.4815(3) 0.40237(15) 0.0244(7) Uani 1 1 d . . . . .
O7 O 0.4300(4) 0.6825(4) 0.33057(19) 0.0345(8) Uani 1 1 d . . . . .
O8 O 0.6508(4) 0.6868(4) 0.42068(18) 0.0335(8) Uani 1 1 d . . . . .
O9 O 0.6424(3) 0.6098(3) 0.29278(16) 0.0259(7) Uani 1 1 d . . . . .
O10 O 0.6801(3) 0.4395(3) 0.37498(16) 0.0238(7) Uani 1 1 d . . . . .
O11 O 0.6393(4) 0.6887(4) 0.17701(19) 0.0371(9) Uani 1 1 d . . . . .
O12 O 0.8776(4) 0.6840(4) 0.2523(2) 0.0353(9) Uani 1 1 d . . . . .
O13 O 0.7688(3) 0.4840(3) 0.15652(16) 0.0271(7) Uani 1 1 d . . . . .
O14 O 0.8035(3) 0.4406(3) 0.27970(16) 0.0231(7) Uani 1 1 d . . . . .
O15 O 0.5550(3) 0.4213(3) 0.18920(15) 0.0223(6) Uani 1 1 d . . . . .
O16 O 0.5444(4) 0.4624(4) 0.06318(19) 0.0417(10) Uani 1 1 d . . . . .
O17 O 0.7219(4) 0.3054(4) 0.04979(19) 0.0411(10) Uani 1 1 d . . . . .
O18 O 0.7233(3) 0.2315(3) 0.16905(15) 0.0241(7) Uani 1 1 d . . . . .
O19 O 0.4912(4) 0.2175(4) 0.09037(16) 0.0300(8) Uani 1 1 d . . . . .
O20 O 0.2257(4) 0.1473(4) 0.05769(18) 0.0393(9) Uani 1 1 d . . . . .
O21 O 0.3733(4) -0.0404(4) 0.04786(18) 0.0397(9) Uani 1 1 d . . . . .
O22 O 0.5263(3) 0.0406(3) 0.16800(15) 0.0238(7) Uani 1 1 d . . . . .
O23 O 0.3521(3) 0.2247(3) 0.18673(15) 0.0234(7) Uani 1 1 d . . . . .
O24 O 0.2610(3) -0.0096(3) 0.15146(17) 0.0277(7) Uani 1 1 d . . . . .
O25 O 0.0745(4) 0.1383(4) 0.17099(19) 0.0364(9) Uani 1 1 d . . . . .
O26 O 0.1227(4) -0.0489(4) 0.2451(2) 0.0366(9) Uani 1 1 d . . . . .
O27 O 0.3886(3) 0.0379(3) 0.27445(15) 0.0236(7) Uani 1 1 d . . . . .
O28 O 0.9336(3) 0.3781(3) 0.39405(17) 0.0280(7) Uani 1 1 d . . . . .
O29 O 0.8428(3) 0.1928(3) 0.28825(14) 0.0183(6) Uani 1 1 d . . . . .
O30 O 0.7188(3) 0.1876(3) 0.38529(14) 0.0200(6) Uani 1 1 d . . . . .
O31 O 0.7831(4) -0.0098(3) 0.19075(17) 0.0279(7) Uani 1 1 d . . . . .
O32 O 0.6429(3) 0.0002(3) 0.28593(15) 0.0200(6) Uani 1 1 d . . . . .
O33 O 0.5979(3) 0.2362(3) 0.27357(14) 0.0171(6) Uani 1 1 d . . . . .
O34 O 0.5252(4) -0.0159(3) 0.38922(17) 0.0297(8) Uani 1 1 d . . . . .
O35 O 0.9168(11) 0.7957(11) 0.1302(5) 0.155(4) Uani 1 1 d . . . . .
H35A H 0.8435 0.7894 0.1452 0.232 Uiso 1 1 d R U . . .
H35B H 0.9628 0.8614 0.1560 0.232 Uiso 1 1 d R U . . .
O36 O 0.0946(7) 0.3677(11) 0.5164(3) 0.132(4) Uani 1 1 d . . . . .
H36A H 0.0789 0.3294 0.4791 0.199 Uiso 1 1 d R U . . .
H36B H 0.1451 0.3237 0.5383 0.199 Uiso 1 1 d R U . . .
O37 O 0.6214(7) 0.8549(8) 0.0654(3) 0.091(2) Uani 1 1 d . . . . .
H37A H 0.5407 0.8267 0.0486 0.137 Uiso 1 1 d R U . . .
H37B H 0.6278 0.8513 0.1045 0.137 Uiso 1 1 d R U . . .
O38 O 0.3546(9) 0.6284(9) 0.0849(4) 0.122(3) Uani 1 1 d . . . . .
H38A H 0.3321 0.6467 0.0475 0.183 Uiso 1 1 d R U . . .
H38B H 0.4099 0.5788 0.0785 0.183 Uiso 1 1 d R U . . .
O39 O 0.1584(16) 0.3977(12) 0.1087(6) 0.217(7) Uani 1 1 d . . . . .
H39A H 0.1868 0.4716 0.1002 0.326 Uiso 1 1 d R U . . .
H39B H 0.1967 0.3291 0.1063 0.326 Uiso 1 1 d R U . . .
O40 O 0.1629(14) 0.6321(14) 0.2157(8) 0.246(8) Uani 1 1 d . . . . .
H40A H 0.2318 0.6441 0.2454 0.369 Uiso 1 1 d R U . . .
H40B H 0.1594 0.6191 0.1704 0.369 Uiso 1 1 d R U . . .
O41 O 0.2118(13) 0.7952(15) 0.3439(7) 0.260(10) Uani 1 1 d . . . . .
H41A H 0.2796 0.7614 0.3404 0.390 Uiso 1 1 d R U . . .
H41B H 0.2629 0.8418 0.3154 0.390 Uiso 1 1 d R U . . .
O42 O 0.0426(18) 0.8596(17) 0.0427(8) 0.264(8) Uiso 1 1 d . . . . .
H42A H 0.1224 0.8764 0.0634 0.397 Uiso 1 1 d R U . . .
H42B H -0.0044 0.8220 0.0648 0.397 Uiso 1 1 d R U . . .
O43 O 0.6428(6) 0.3685(6) 0.5025(2) 0.0670(15) Uani 1 1 d . . . . .
H43A H 0.6258 0.4009 0.4681 0.101 Uiso 1 1 d R U . . .
H43B H 0.6192 0.4194 0.5287 0.101 Uiso 1 1 d R U . . .
V1 V 0.48009(7) 0.32732(7) 0.23310(3) 0.01672(14) Uani 1 1 d . . . . .

loop_
_atom_site_aniso_label
_atom_site_aniso_U_11
_atom_site_aniso_U_22
_atom_site_aniso_U_33
_atom_site_aniso_U_23
_atom_site_aniso_U_13
_atom_site_aniso_U_12
C1 0.019(2) 0.025(2) 0.024(2) 0.0057(18) 0.0044(17) 0.0095(18)
C2 0.025(2) 0.025(2) 0.021(2) 0.0070(18) 0.0031(18) 0.0084(18)
C3 0.029(2) 0.015(2) 0.026(2) 0.0058(17) 0.0023(19) 0.0072(18)
C4 0.023(2) 0.021(2) 0.023(2) 0.0045(17) 0.0028(18) 0.0070(17)
C5 0.034(3) 0.033(3) 0.038(3) 0.010(2) 0.005(2) 0.016(2)
C6 0.045(4) 0.053(4) 0.058(4) 0.014(3) -0.011(3) 0.017(3)
Mo1 0.01925(18) 0.02254(19) 0.0244(2) -0.00249(15) 0.00902(15) 0.00266(15)
Mo2 0.02305(19) 0.01606(17) 0.02411(19) -0.00217(14) 0.00673(15) 0.00338(14)
Mo3 0.0252(2) 0.01743(18) 0.0266(2) 0.00471(15) 0.00873(16) 0.00248(15)
Mo4 0.0325(2) 0.0299(2) 0.01669(18) 0.00524(15) 0.00727(16) 0.00319(17)
Mo5 0.0266(2) 0.0303(2) 0.01762(19) -0.00360(16) 0.00011(15) 0.00090(17)
Mo6 0.01685(18) 0.0235(2) 0.0266(2) -0.00358(15) 0.00380(15) -0.00048(14)
Mo7 0.01725(17) 0.01555(17) 0.01731(17) 0.00007(13) 0.00244(13) 0.00222(13)
Mo8 0.02034(18) 0.01886(18) 0.01571(17) -0.00050(13) 0.00472(14) 0.00339(14)
Mo9 0.01922(18) 0.01706(17) 0.01761(17) 0.00241(13) 0.00611(14) 0.00255(14)
N1 0.052(3) 0.035(3) 0.060(3) 0.003(2) 0.021(3) 0.014(2)
N2 0.039(3) 0.052(3) 0.052(3) -0.005(3) 0.008(2) 0.015(2)
N3 0.112(6) 0.048(3) 0.034(3) 0.010(2) 0.035(3) 0.024(3)
N4 0.097(6) 0.069(5) 0.115(7) 0.029(5) 0.033(6) 0.001(5)
N5 0.074(5) 0.100(6) 0.044(4) -0.020(4) -0.005(3) 0.030(4)
N6 0.098(6) 0.042(4) 0.251(13) -0.024(6) 0.119(8) -0.004(4)
O1 0.0264(19) 0.035(2) 0.046(2) -0.0023(17) 0.0053(17) 0.0114(16)
O2 0.038(2) 0.040(2) 0.034(2) -0.0007(17) 0.0191(17) -0.0016(17)
O3 0.0196(16) 0.0277(17) 0.0300(18) -0.0040(14) 0.0072(14) 0.0008(13)
O4 0.0226(16) 0.0220(16) 0.0256(17) -0.0001(13) 0.0081(13) 0.0049(13)
O5 0.0211(15) 0.0186(15) 0.0214(15) 0.0001(12) 0.0049(12) 0.0027(12)
O6 0.0265(17) 0.0237(16) 0.0226(16) -0.0037(13) 0.0084(13) 0.0019(13)
O7 0.037(2) 0.0269(19) 0.043(2) 0.0037(16) 0.0119(17) 0.0130(16)
O8 0.038(2) 0.0281(19) 0.0317(19) -0.0077(15) 0.0096(16) 0.0000(16)
O9 0.0315(18) 0.0193(16) 0.0283(17) 0.0027(13) 0.0101(14) 0.0041(13)
O10 0.0247(16) 0.0203(16) 0.0270(17) -0.0023(13) 0.0079(13) 0.0056(13)
O11 0.045(2) 0.031(2) 0.042(2) 0.0154(17) 0.0134(18) 0.0135(17)
O12 0.0299(19) 0.0270(19) 0.048(2) 0.0021(17) 0.0122(17) -0.0032(15)
O13 0.0298(18) 0.0275(18) 0.0270(17) 0.0053(14) 0.0128(14) 0.0032(14)
O14 0.0248(16) 0.0209(16) 0.0252(16) 0.0030(13) 0.0087(13) 0.0038(13)
O15 0.0257(16) 0.0220(16) 0.0196(15) 0.0031(12) 0.0060(13) 0.0034(13)
O16 0.050(3) 0.043(2) 0.031(2) 0.0177(18) 0.0012(18) 0.0099(19)
O17 0.050(2) 0.047(2) 0.029(2) 0.0011(17) 0.0189(18) 0.003(2)
O18 0.0255(17) 0.0261(17) 0.0214(16) 0.0038(13) 0.0060(13) 0.0039(13)
O19 0.0325(19) 0.036(2) 0.0192(16) 0.0023(14) 0.0022(14) 0.0023(15)
O20 0.036(2) 0.049(2) 0.029(2) 0.0050(17) -0.0024(16) 0.0094(18)
O21 0.040(2) 0.045(2) 0.0273(19) -0.0124(17) 0.0045(17) 0.0011(18)
O22 0.0245(16) 0.0249(17) 0.0198(16) 0.0006(13) 0.0020(13) 0.0023(13)
O23 0.0207(16) 0.0261(17) 0.0211(16) -0.0003(13) 0.0027(13) 0.0014(13)
O24 0.0251(17) 0.0258(17) 0.0283(18) -0.0062(14) 0.0044(14) -0.0010(14)
O25 0.0252(18) 0.041(2) 0.038(2) -0.0062(17) -0.0008(16) 0.0074(16)
O26 0.031(2) 0.0291(19) 0.049(2) -0.0018(17) 0.0161(18) -0.0050(15)
O27 0.0224(16) 0.0242(16) 0.0240(16) -0.0012(13) 0.0066(13) 0.0033(13)
O28 0.0231(17) 0.0284(18) 0.0283(18) -0.0025(14) -0.0004(14) 0.0027(14)
O29 0.0191(15) 0.0180(15) 0.0179(14) 0.0019(11) 0.0030(12) 0.0053(12)
O30 0.0218(15) 0.0201(15) 0.0177(15) 0.0038(12) 0.0030(12) 0.0038(12)
O31 0.0323(19) 0.0254(17) 0.0283(18) -0.0023(14) 0.0108(15) 0.0102(14)
O32 0.0204(15) 0.0186(15) 0.0214(15) 0.0021(12) 0.0051(12) 0.0046(12)
O33 0.0182(14) 0.0166(14) 0.0167(14) 0.0022(11) 0.0047(11) 0.0027(11)
O34 0.037(2) 0.0272(18) 0.0279(18) 0.0093(14) 0.0109(15) 0.0051(15)
O35 0.151(9) 0.184(11) 0.115(8) -0.018(7) 0.046(7) -0.028(8)
O36 0.085(5) 0.262(12) 0.040(3) -0.033(5) -0.015(3) 0.077(6)
O37 0.087(5) 0.132(6) 0.056(4) -0.011(4) 0.020(3) 0.032(4)
O38 0.120(7) 0.169(9) 0.070(5) -0.018(5) 0.004(5) 0.052(6)
O39 0.35(2) 0.173(12) 0.211(13) 0.073(10) 0.152(14) 0.161(13)
O40 0.194(14) 0.215(15) 0.297(19) 0.035(13) 0.071(13) -0.114(12)
O41 0.255(14) 0.368(19) 0.350(18) 0.294(16) 0.256(14) 0.270(14)
O43 0.089(4) 0.077(4) 0.040(3) 0.002(3) 0.020(3) 0.023(3)
V1 0.0168(3) 0.0173(3) 0.0158(3) 0.0009(3) 0.0032(3) 0.0031(3)

loop_
_atom_type_symbol
_atom_type_description
_atom_type_scat_dispersion_real
_atom_type_scat_dispersion_imag
_atom_type_scat_source
C C 0.0033 0.0016 'International Tables Vol C Tables 4.2.6.8 and 6.1.1.4'
H H 0.0000 0.0000 'International Tables Vol C Tables 4.2.6.8 and 6.1.1.4'
N N 0.0061 0.0033 'International Tables Vol C Tables 4.2.6.8 and 6.1.1.4'
O O 0.0106 0.0060 'International Tables Vol C Tables 4.2.6.8 and 6.1.1.4'
V V 0.3005 0.5294 'International Tables Vol C Tables 4.2.6.8 and 6.1.1.4'
Mo Mo -1.6832 0.6857 'International Tables Vol C Tables 4.2.6.8 and 6.1.1.4'

loop_
_geom_angle_atom_site_label_1
_geom_angle_atom_site_label_2
_geom_angle_atom_site_label_3
_geom_angle
_geom_angle_site_symmetry_1
_geom_angle_site_symmetry_3
_geom_angle_publ_flag
O29 C1 C4 112.7(4) . . ?
O29 C1 H1A 109.0 . . ?
C4 C1 H1A 109.0 . . ?
O29 C1 H1B 109.0 . . ?
C4 C1 H1B 109.0 . . ?
H1A C1 H1B 107.8 . . ?
O30 C2 C4 112.5(4) . . ?
O30 C2 H2A 109.1 . . ?
C4 C2 H2A 109.1 . . ?
O30 C2 H2B 109.1 . . ?
C4 C2 H2B 109.1 . . ?
H2A C2 H2B 107.8 . . ?
O32 C3 C4 113.4(4) . . ?
O32 C3 H3A 108.9 . . ?
C4 C3 H3A 108.9 . . ?
O32 C3 H3B 108.9 . . ?
C4 C3 H3B 108.9 . . ?
H3A C3 H3B 107.7 . . ?
C3 C4 C2 110.3(4) . . ?
C3 C4 C1 110.9(4) . . ?
C2 C4 C1 111.0(4) . . ?
C3 C4 C5 105.4(4) . . ?
C2 C4 C5 110.2(4) . . ?
C1 C4 C5 108.8(4) . . ?
C6 C5 C4 117.2(5) . . ?
C6 C5 H5A 108.0 . . ?
C4 C5 H5A 108.0 . . ?
C6 C5 H5B 108.0 . . ?
C4 C5 H5B 108.0 . . ?
H5A C5 H5B 107.2 . . ?
C5 C6 H6A 109.5 . . ?
C5 C6 H6B 109.5 . . ?
H6A C6 H6B 109.5 . . ?
C5 C6 H6C 109.5 . . ?
H6A C6 H6C 109.5 . . ?
H6B C6 H6C 109.5 . . ?
O2 Mo1 O1 103.6(2) . . ?
O2 Mo1 O3 103.72(17) . . ?
O1 Mo1 O3 96.39(17) . . ?
O2 Mo1 O6 98.10(17) . . ?
O1 Mo1 O6 97.19(17) . . ?
O3 Mo1 O6 150.74(14) . . ?
O2 Mo1 O4 88.28(17) . . ?
O1 Mo1 O4 168.12(17) . . ?
O3 Mo1 O4 79.53(13) . . ?
O6 Mo1 O4 81.90(13) . . ?
O2 Mo1 O5 164.54(16) . . ?
O1 Mo1 O5 89.52(16) . . ?
O3 Mo1 O5 82.61(13) . . ?
O6 Mo1 O5 71.72(12) . . ?
O4 Mo1 O5 78.92(12) . . ?
O8 Mo2 O7 103.70(19) . . ?
O8 Mo2 O9 103.01(17) . . ?
O7 Mo2 O9 97.13(17) . . ?
O8 Mo2 O6 98.65(16) . . ?
O7 Mo2 O6 97.35(17) . . ?
O9 Mo2 O6 150.20(14) . . ?
O8 Mo2 O10 88.64(16) . . ?
O7 Mo2 O10 167.66(16) . . ?
O9 Mo2 O10 79.69(13) . . ?
O6 Mo2 O10 80.62(13) . . ?
O8 Mo2 O5 165.24(16) . . ?
O7 Mo2 O5 88.84(16) . . ?
O9 Mo2 O5 82.77(13) . . ?
O6 Mo2 O5 71.64(12) . . ?
O10 Mo2 O5 78.95(12) . . ?
O12 Mo3 O11 103.9(2) . . ?
O12 Mo3 O9 103.02(17) . . ?
O11 Mo3 O9 97.36(17) . . ?
O12 Mo3 O13 99.17(17) . . ?
O11 Mo3 O13 97.27(18) . . ?
O9 Mo3 O13 149.52(14) . . ?
O12 Mo3 O14 87.33(16) . . ?
O11 Mo3 O14 168.69(17) . . ?
O9 Mo3 O14 78.92(13) . . ?
O13 Mo3 O14 81.54(13) . . ?
O12 Mo3 O15 164.24(16) . . ?
O11 Mo3 O15 90.29(16) . . ?
O9 Mo3 O15 81.43(13) . . ?
O13 Mo3 O15 71.91(13) . . ?
O14 Mo3 O15 78.63(12) . . ?
O17 Mo4 O16 103.2(2) . . ?
O17 Mo4 O19 102.76(18) . . ?
O16 Mo4 O19 97.31(19) . . ?
O17 Mo4 O13 98.70(18) . . ?
O16 Mo4 O13 96.65(18) . . ?
O19 Mo4 O13 150.93(14) . . ?
O17 Mo4 O18 89.89(17) . . ?
O16 Mo4 O18 166.95(17) . . ?
O19 Mo4 O18 79.84(14) . . ?
O13 Mo4 O18 80.83(14) . . ?
O17 Mo4 O15 167.11(17) . . ?
O16 Mo4 O15 87.21(17) . . ?
O19 Mo4 O15 83.18(14) . . ?
O13 Mo4 O15 72.16(13) . . ?
O18 Mo4 O15 79.82(12) . . ?
O21 Mo5 O20 103.3(2) . . ?
O21 Mo5 O19 102.30(18) . . ?
O20 Mo5 O19 96.25(18) . . ?
O21 Mo5 O24 99.61(18) . . ?
O20 Mo5 O24 97.51(18) . . ?
O19 Mo5 O24 150.63(14) . . ?
O21 Mo5 O22 89.13(17) . . ?
O20 Mo5 O22 167.54(17) . . ?
O19 Mo5 O22 79.59(14) . . ?
O24 Mo5 O22 81.43(14) . . ?
O21 Mo5 O23 166.69(17) . . ?
O20 Mo5 O23 88.36(16) . . ?
O19 Mo5 O23 82.54(14) . . ?
O24 Mo5 O23 72.07(13) . . ?
O22 Mo5 O23 79.48(12) . . ?
O26 Mo6 O25 103.8(2) . . ?
O26 Mo6 O3 103.18(17) . . ?
O25 Mo6 O3 97.52(17) . . ?
O26 Mo6 O24 98.96(17) . . ?
O25 Mo6 O24 95.87(17) . . ?
O3 Mo6 O24 150.50(14) . . ?
O26 Mo6 O27 88.00(17) . . ?
O25 Mo6 O27 168.19(17) . . ?
O3 Mo6 O27 80.39(13) . . ?
O24 Mo6 O27 81.15(13) . . ?
O26 Mo6 O23 164.89(16) . . ?
O25 Mo6 O23 89.23(16) . . ?
O3 Mo6 O23 82.32(13) . . ?
O24 Mo6 O23 71.68(13) . . ?
O27 Mo6 O23 78.98(12) . . ?
O28 Mo7 O14 105.41(17) . . ?
O28 Mo7 O10 105.60(16) . . ?
O14 Mo7 O10 98.79(15) . . ?
O28 Mo7 O30 91.84(15) . . ?
O14 Mo7 O30 157.89(14) . . ?
O10 Mo7 O30 89.51(14) . . ?
O28 Mo7 O29 91.97(14) . . ?
O14 Mo7 O29 87.02(13) . . ?
O10 Mo7 O29 159.11(14) . . ?
O30 Mo7 O29 78.52(12) . . ?
O28 Mo7 O33 159.55(14) . . ?
O14 Mo7 O33 86.99(13) . . ?
O10 Mo7 O33 88.05(13) . . ?
O30 Mo7 O33 72.77(11) . . ?
O29 Mo7 O33 72.15(11) . . ?
O31 Mo8 O22 105.02(16) . . ?
O31 Mo8 O18 104.75(16) . . ?
O22 Mo8 O18 98.61(15) . . ?
O31 Mo8 O29 92.67(15) . . ?
O22 Mo8 O29 158.33(14) . . ?
O18 Mo8 O29 88.62(14) . . ?
O31 Mo8 O32 92.88(15) . . ?
O22 Mo8 O32 87.32(14) . . ?
O18 Mo8 O32 159.09(14) . . ?
O29 Mo8 O32 79.25(12) . . ?
O31 Mo8 O33 160.16(14) . . ?
O22 Mo8 O33 87.50(13) . . ?
O18 Mo8 O33 88.12(13) . . ?
O29 Mo8 O33 72.27(11) . . ?
O32 Mo8 O33 72.04(11) . . ?
O34 Mo9 O4 105.26(17) . . ?
O34 Mo9 O27 105.26(17) . . ?
O4 Mo9 O27 99.05(15) . . ?
O34 Mo9 O30 91.94(15) . . ?
O4 Mo9 O30 88.94(14) . . ?
O27 Mo9 O30 158.21(14) . . ?
O34 Mo9 O32 92.80(15) . . ?
O4 Mo9 O32 158.43(14) . . ?
O27 Mo9 O32 87.16(13) . . ?
O30 Mo9 O32 78.58(12) . . ?
O34 Mo9 O33 160.08(15) . . ?
O4 Mo9 O33 87.43(13) . . ?
O27 Mo9 O33 87.38(13) . . ?
O30 Mo9 O33 72.67(11) . . ?
O32 Mo9 O33 72.16(11) . . ?
H1C N1 H1D 109.5 . . ?
H1C N1 H1E 109.5 . . ?
H1D N1 H1E 109.5 . . ?
H1C N1 H1F 109.5 . . ?
H1D N1 H1F 109.5 . . ?
H1E N1 H1F 109.5 . . ?
H2C N2 H2D 109.5 . . ?
H2C N2 H2E 109.5 . . ?
H2D N2 H2E 109.5 . . ?
H2C N2 H2F 109.5 . . ?
H2D N2 H2F 109.5 . . ?
H2E N2 H2F 109.5 . . ?
H3C N3 H3D 109.5 . . ?
H3C N3 H3E 109.5 . . ?
H3D N3 H3E 109.5 . . ?
H3C N3 H3F 109.5 . . ?
H3D N3 H3F 109.5 . . ?
H3E N3 H3F 109.5 . . ?
H4A N4 H4B 109.5 . . ?
H4A N4 H4C 109.5 . . ?
H4B N4 H4C 109.5 . . ?
H4A N4 H4D 109.5 . . ?
H4B N4 H4D 109.5 . . ?
H4C N4 H4D 109.5 . . ?
H5C N5 H5D 109.5 . . ?
H5C N5 H5E 109.5 . . ?
H5D N5 H5E 109.5 . . ?
H5C N5 H5F 109.5 . . ?
H5D N5 H5F 109.5 . . ?
H5E N5 H5F 109.5 . . ?
H6D N6 H6E 109.5 . . ?
H6D N6 H6F 109.5 . . ?
H6E N6 H6F 109.5 . . ?
H6D N6 H6G 109.5 . . ?
H6E N6 H6G 109.5 . . ?
H6F N6 H6G 109.5 . . ?
Mo6 O3 Mo1 166.77(19) . . ?
Mo9 O4 Mo1 144.36(19) . . ?
V1 O5 Mo1 127.62(17) . . ?
V1 O5 Mo2 127.20(17) . . ?
Mo1 O5 Mo2 93.91(11) . . ?
Mo2 O6 Mo1 120.31(17) . . ?
Mo2 O9 Mo3 168.4(2) . . ?
Mo7 O10 Mo2 143.38(19) . . ?
Mo3 O13 Mo4 120.24(18) . . ?
Mo7 O14 Mo3 145.09(18) . . ?
V1 O15 Mo4 127.31(17) . . ?
V1 O15 Mo3 127.97(17) . . ?
Mo4 O15 Mo3 92.97(12) . . ?
Mo8 O18 Mo4 144.02(19) . . ?
Mo4 O19 Mo5 166.8(2) . . ?
Mo8 O22 Mo5 144.60(19) . . ?
V1 O23 Mo5 127.26(17) . . ?
V1 O23 Mo6 126.99(17) . . ?
Mo5 O23 Mo6 93.19(12) . . ?
Mo5 O24 Mo6 120.74(18) . . ?
Mo9 O27 Mo6 144.51(18) . . ?
C1 O29 Mo8 118.2(3) . . ?
C1 O29 Mo7 117.9(3) . . ?
Mo8 O29 Mo7 112.63(13) . . ?
C2 O30 Mo9 118.6(3) . . ?
C2 O30 Mo7 119.2(3) . . ?
Mo9 O30 Mo7 111.65(13) . . ?
C3 O32 Mo8 117.3(3) . . ?
C3 O32 Mo9 118.2(3) . . ?
Mo8 O32 Mo9 113.01(14) . . ?
V1 O33 Mo7 117.59(15) . . ?
V1 O33 Mo9 116.81(15) . . ?
Mo7 O33 Mo9 100.57(11) . . ?
V1 O33 Mo8 116.73(14) . . ?
Mo7 O33 Mo8 101.22(11) . . ?
Mo9 O33 Mo8 101.05(11) . . ?
H35A O35 H35B 98.6 . . ?
H36A O36 H36B 104.5 . . ?
H37A O37 H37B 104.5 . . ?
H38A O38 H38B 97.5 . . ?
H39A O39 H39B 126.0 . . ?
H40A O40 H40B 126.7 . . ?
H41A O41 H41B 68.4 . . ?
H42A O42 H42B 109.5 . . ?
H43A O43 H43B 104.5 . . ?
O15 V1 O5 110.15(16) . . ?
O15 V1 O23 110.23(16) . . ?
O5 V1 O23 110.23(16) . . ?
O15 V1 O33 108.41(15) . . ?
O5 V1 O33 108.67(15) . . ?
O23 V1 O33 109.10(15) . . ?

loop_
_geom_bond_atom_site_label_1
_geom_bond_atom_site_label_2
_geom_bond_distance
_geom_bond_site_symmetry_2
_geom_bond_publ_flag
C1 O29 1.449(5) . ?
C1 C4 1.530(6) . ?
C1 H1A 0.9700 . ?
C1 H1B 0.9700 . ?
C2 O30 1.447(5) . ?
C2 C4 1.526(6) . ?
C2 H2A 0.9700 . ?
C2 H2B 0.9700 . ?
C3 O32 1.452(5) . ?
C3 C4 1.521(6) . ?
C3 H3A 0.9700 . ?
C3 H3B 0.9700 . ?
C4 C5 1.551(6) . ?
C5 C6 1.504(9) . ?
C5 H5A 0.9700 . ?
C5 H5B 0.9700 . ?
C6 H6A 0.9600 . ?
C6 H6B 0.9600 . ?
C6 H6C 0.9600 . ?
Mo1 O2 1.706(4) . ?
Mo1 O1 1.719(4) . ?
Mo1 O3 1.926(3) . ?
Mo1 O6 1.950(3) . ?
Mo1 O4 2.231(3) . ?
Mo1 O5 2.309(3) . ?
Mo2 O8 1.711(4) . ?
Mo2 O7 1.719(4) . ?
Mo2 O9 1.896(3) . ?
Mo2 O6 1.946(3) . ?
Mo2 O10 2.243(3) . ?
Mo2 O5 2.315(3) . ?
Mo3 O12 1.703(4) . ?
Mo3 O11 1.719(4) . ?
Mo3 O9 1.919(3) . ?
Mo3 O13 1.939(3) . ?
Mo3 O14 2.234(3) . ?
Mo3 O15 2.328(3) . ?
Mo4 O17 1.717(4) . ?
Mo4 O16 1.719(4) . ?
Mo4 O19 1.902(4) . ?
Mo4 O13 1.943(4) . ?
Mo4 O18 2.205(3) . ?
Mo4 O15 2.314(3) . ?
Mo5 O21 1.710(4) . ?
Mo5 O20 1.720(4) . ?
Mo5 O19 1.917(4) . ?
Mo5 O24 1.931(4) . ?
Mo5 O22 2.205(3) . ?
Mo5 O23 2.322(3) . ?
Mo6 O26 1.708(4) . ?
Mo6 O25 1.725(4) . ?
Mo6 O3 1.908(3) . ?
Mo6 O24 1.952(3) . ?
Mo6 O27 2.205(3) . ?
Mo6 O23 2.324(3) . ?
Mo7 O28 1.713(3) . ?
Mo7 O14 1.763(3) . ?
Mo7 O10 1.769(3) . ?
Mo7 O30 2.139(3) . ?
Mo7 O29 2.161(3) . ?
Mo7 O33 2.296(3) . ?
Mo8 O31 1.709(3) . ?
Mo8 O22 1.774(3) . ?
Mo8 O18 1.775(3) . ?
Mo8 O29 2.127(3) . ?
Mo8 O32 2.133(3) . ?
Mo8 O33 2.320(3) . ?
Mo9 O34 1.709(3) . ?
Mo9 O4 1.768(3) . ?
Mo9 O27 1.767(3) . ?
Mo9 O30 2.137(3) . ?
Mo9 O32 2.146(3) . ?
Mo9 O33 2.303(3) . ?
N1 H1C 0.8899 . ?
N1 H1D 0.8902 . ?
N1 H1E 0.8900 . ?
N1 H1F 0.9100 . ?
N2 H2C 0.8901 . ?
N2 H2D 0.8900 . ?
N2 H2E 0.8900 . ?
N2 H2F 0.9099 . ?
N3 H3C 0.8901 . ?
N3 H3D 0.8899 . ?
N3 H3E 0.8899 . ?
N3 H3F 0.9099 . ?
N4 H4A 0.8899 . ?
N4 H4B 0.8900 . ?
N4 H4C 0.8901 . ?
N4 H4D 0.9101 . ?
N5 H5C 0.8900 . ?
N5 H5D 0.8900 . ?
N5 H5E 0.8901 . ?
N5 H5F 0.9101 . ?
N6 H6D 0.8900 . ?
N6 H6E 0.8901 . ?
N6 H6F 0.8901 . ?
N6 H6G 0.9100 . ?
O5 V1 1.686(3) . ?
O15 V1 1.681(3) . ?
O23 V1 1.689(3) . ?
O33 V1 1.799(3) . ?
O35 H35A 0.8954 . ?
O35 H35B 0.8718 . ?
O36 H36A 0.8499 . ?
O36 H36B 0.8501 . ?
O37 H37A 0.8500 . ?
O37 H37B 0.8501 . ?
O38 H38A 0.8508 . ?
O38 H38B 0.8546 . ?
O39 H39A 0.8499 . ?
O39 H39B 0.8742 . ?
O40 H40A 0.8504 . ?
O40 H40B 0.9804 . ?
O41 H41A 0.8506 . ?
O41 H41B 1.0250 . ?
O42 H42A 0.8502 . ?
O42 H42B 0.8499 . ?
O43 H43A 0.8499 . ?
O43 H43B 0.8492 . ?

loop_
_geom_torsion_atom_site_label_1
_geom_torsion_atom_site_label_2
_geom_torsion_atom_site_label_3
_geom_torsion_atom_site_label_4
_geom_torsion
_geom_torsion_site_symmetry_1
_geom_torsion_site_symmetry_2
_geom_torsion_site_symmetry_3
_geom_torsion_site_symmetry_4
_geom_torsion_publ_flag
O32 C3 C4 C2 61.9(5) . . . . ?
O32 C3 C4 C1 -61.5(5) . . . . ?
O32 C3 C4 C5 -179.1(4) . . . . ?
O30 C2 C4 C3 -62.1(5) . . . . ?
O30 C2 C4 C1 61.3(5) . . . . ?
O30 C2 C4 C5 -178.1(4) . . . . ?
O29 C1 C4 C3 60.7(5) . . . . ?
O29 C1 C4 C2 -62.3(5) . . . . ?
O29 C1 C4 C5 176.3(4) . . . . ?
C3 C4 C5 C6 170.6(5) . . . . ?
C2 C4 C5 C6 -70.3(7) . . . . ?
C1 C4 C5 C6 51.6(7) . . . . ?
O34 Mo9 O4 Mo1 -123.2(3) . . . . ?
O27 Mo9 O4 Mo1 -14.6(3) . . . . ?
O30 Mo9 O4 Mo1 145.1(3) . . . . ?
O32 Mo9 O4 Mo1 90.9(5) . . . . ?
O33 Mo9 O4 Mo1 72.4(3) . . . . ?
O8 Mo2 O9 Mo3 136.1(10) . . . . ?
O7 Mo2 O9 Mo3 -118.0(11) . . . . ?
O6 Mo2 O9 Mo3 0.5(13) . . . . ?
O10 Mo2 O9 Mo3 49.9(10) . . . . ?
O5 Mo2 O9 Mo3 -30.1(10) . . . . ?
O28 Mo7 O10 Mo2 124.2(3) . . . . ?
O14 Mo7 O10 Mo2 15.4(3) . . . . ?
O30 Mo7 O10 Mo2 -144.0(3) . . . . ?
O29 Mo7 O10 Mo2 -89.5(5) . . . . ?
O33 Mo7 O10 Mo2 -71.3(3) . . . . ?
O28 Mo7 O14 Mo3 -123.6(3) . . . . ?
O10 Mo7 O14 Mo3 -14.7(3) . . . . ?
O30 Mo7 O14 Mo3 96.3(4) . . . . ?
O29 Mo7 O14 Mo3 145.2(3) . . . . ?
O33 Mo7 O14 Mo3 72.9(3) . . . . ?
O31 Mo8 O18 Mo4 124.7(3) . . . . ?
O22 Mo8 O18 Mo4 16.6(3) . . . . ?
O29 Mo8 O18 Mo4 -142.9(3) . . . . ?
O32 Mo8 O18 Mo4 -88.7(5) . . . . ?
O33 Mo8 O18 Mo4 -70.6(3) . . . . ?
O31 Mo8 O22 Mo5 -123.0(3) . . . . ?
O18 Mo8 O22 Mo5 -15.1(3) . . . . ?
O29 Mo8 O22 Mo5 93.3(5) . . . . ?
O32 Mo8 O22 Mo5 144.8(3) . . . . ?
O33 Mo8 O22 Mo5 72.6(3) . . . . ?
O34 Mo9 O27 Mo6 121.7(3) . . . . ?
O4 Mo9 O27 Mo6 13.1(3) . . . . ?
O30 Mo9 O27 Mo6 -97.3(4) . . . . ?
O32 Mo9 O27 Mo6 -146.2(3) . . . . ?
O33 Mo9 O27 Mo6 -73.9(3) . . . . ?
C4 C1 O29 Mo8 -70.2(4) . . . . ?
C4 C1 O29 Mo7 70.8(4) . . . . ?
C4 C2 O30 Mo9 71.4(4) . . . . ?
C4 C2 O30 Mo7 -70.3(4) . . . . ?
C4 C3 O32 Mo8 70.6(4) . . . . ?
C4 C3 O32 Mo9 -70.2(4) . . . . ?
Mo4 O15 V1 O5 -174.17(19) . . . . ?
Mo3 O15 V1 O5 53.2(2) . . . . ?
Mo4 O15 V1 O23 -52.3(3) . . . . ?
Mo3 O15 V1 O23 175.05(19) . . . . ?
Mo4 O15 V1 O33 67.0(2) . . . . ?
Mo3 O15 V1 O33 -65.6(2) . . . . ?
Mo1 O5 V1 O15 174.64(19) . . . . ?
Mo2 O5 V1 O15 -51.5(2) . . . . ?
Mo1 O5 V1 O23 52.8(2) . . . . ?
Mo2 O5 V1 O23 -173.34(19) . . . . ?
Mo1 O5 V1 O33 -66.7(2) . . . . ?
Mo2 O5 V1 O33 67.1(2) . . . . ?
Mo5 O23 V1 O15 53.3(3) . . . . ?
Mo6 O23 V1 O15 -175.36(19) . . . . ?
Mo5 O23 V1 O5 175.11(19) . . . . ?
Mo6 O23 V1 O5 -53.6(2) . . . . ?
Mo5 O23 V1 O33 -65.6(2) . . . . ?
Mo6 O23 V1 O33 65.7(2) . . . . ?
Mo7 O33 V1 O15 60.38(19) . . . . ?
Mo9 O33 V1 O15 -179.88(15) . . . . ?
Mo8 O33 V1 O15 -60.21(19) . . . . ?
Mo7 O33 V1 O5 -59.33(19) . . . . ?
Mo9 O33 V1 O5 60.41(19) . . . . ?
Mo8 O33 V1 O5 -179.92(15) . . . . ?
Mo7 O33 V1 O23 -179.55(16) . . . . ?
Mo9 O33 V1 O23 -59.81(19) . . . . ?
Mo8 O33 V1 O23 59.86(19) . . . . ?
